data_7220560
loop_
_publ_author_name
'Atuchin, V. V.'
'Ivannikova, N. V.'
'Komonov, A. I.'
'Kuratieva, N. V.'
'Loshkarev, I. D.'
'Pervukhina, N. V.'
'Pokrovsky, L. D.'
'Shlegel, V. N.'

_publ_section_title
;
 The low thermal gradient Czochralski crystal growth and microstructural
 properties of a Pb2MoO5(20&#x2212;1) cleaved surface
;
_journal_issue 24
_journal_name_full CrystEngComm
_journal_page_first 4512
_journal_paper_doi 10.1039/C5CE00309A
_journal_volume 17
_journal_year 2015
_chemical_formula_moiety 'Mo O5 Pb2'
_chemical_formula_sum 'Mo O5 Pb2'
_chemical_formula_weight 590.32
_chemical_name_systematic
; 
 ? 
;
_space_group_IT_number 12
_symmetry_cell_setting monoclinic
_symmetry_space_group_name_Hall '-C 2y'
_symmetry_space_group_name_H-M 'C 1 2/m 1'
_atom_sites_solution_primary direct
_atom_sites_solution_secondary difmap
_audit_creation_method SHELXL-97
_cell_angle_alpha 90.00
_cell_angle_beta 114.168(2)
_cell_angle_gamma 90.00
_cell_formula_units_Z 4
_cell_length_a 14.2221(11)
_cell_length_b 5.7852(5)
_cell_length_c 7.3262(6)
_cell_measurement_reflns_used 1873
_cell_measurement_temperature 293(2)
_cell_measurement_theta_max 32.55
_cell_measurement_theta_min 3.05
_cell_volume 549.95(8)
_computing_cell_refinement 'SAINT (Bruker, 2011)'
_computing_data_collection 'APEX2 (Bruker, 2012)'
_computing_data_reduction 'SAINT (Bruker, 2011)'
_computing_molecular_graphics 'local program'
_computing_publication_material 'local program'
_computing_structure_refinement 'SHELXL-97 (Sheldrick, 1997)'
_computing_structure_solution 'SIR2004 (Burla et al., 2005)'
_diffrn_ambient_temperature 293(2)
_diffrn_detector_area_resol_mean 25
_diffrn_measured_fraction_theta_full 0.998
_diffrn_measured_fraction_theta_max 0.999
_diffrn_measurement_device_type 'Bruker Nonius X8Apex CCD area-detector'
_diffrn_measurement_method '\f scans'
_diffrn_radiation_monochromator graphite
_diffrn_radiation_source 'fine-focus sealed tube'
_diffrn_radiation_type MoK\a
_diffrn_radiation_wavelength 0.71073
_diffrn_reflns_av_R_equivalents 0.0414
_diffrn_reflns_av_sigmaI/netI 0.0448
_diffrn_reflns_limit_h_max 17
_diffrn_reflns_limit_h_min -21
_diffrn_reflns_limit_k_max 6
_diffrn_reflns_limit_k_min -8
_diffrn_reflns_limit_l_max 10
_diffrn_reflns_limit_l_min -11
_diffrn_reflns_number 2753
_diffrn_reflns_theta_full 25.00
_diffrn_reflns_theta_max 32.57
_diffrn_reflns_theta_min 3.05
_diffrn_standards_decay_% 0
_diffrn_standards_number 0
_exptl_absorpt_coefficient_mu 63.251
_exptl_absorpt_correction_T_max 0.282
_exptl_absorpt_correction_T_min 0.031
_exptl_absorpt_correction_type multi-scan
_exptl_absorpt_process_details 'SADABS (Bruker, 2004)'
_exptl_crystal_colour colourless
_exptl_crystal_density_diffrn 7.130
_exptl_crystal_density_method 'not measured'
_exptl_crystal_description plate
_exptl_crystal_F_000 984
_exptl_crystal_size_max 0.06
_exptl_crystal_size_mid 0.05
_exptl_crystal_size_min 0.02
_refine_diff_density_max 5.415
_refine_diff_density_min -6.071
_refine_diff_density_rms 0.672
_refine_ls_extinction_method none
_refine_ls_goodness_of_fit_ref 1.036
_refine_ls_matrix_type full
_refine_ls_number_parameters 52
_refine_ls_number_reflns 1089
_refine_ls_number_restraints 0
_refine_ls_restrained_S_all 1.036
_refine_ls_R_factor_all 0.0358
_refine_ls_R_factor_gt 0.0336
_refine_ls_shift/su_max 0.000
_refine_ls_shift/su_mean 0.000
_refine_ls_structure_factor_coef Fsqd
_refine_ls_weighting_details 'calc w=1/[\s^2^(Fo^2^)+(0.0534P)^2^+47.6229P] where P=(Fo^2^+2Fc^2^)/3'
_refine_ls_weighting_scheme calc
_refine_ls_wR_factor_gt 0.0834
_refine_ls_wR_factor_ref 0.0851
_reflns_number_gt 1015
_reflns_number_total 1089
_reflns_threshold_expression >2sigma(I)
_cod_data_source_file c5ce00309a3.cif
_cod_data_source_block 1
_cod_depositor_comments 'Adding full bibliography for 7220560.cif.'
_cod_database_code 7220560

loop_
_symmetry_equiv_pos_as_xyz
'x, y, z'
'-x, y, -z'
'x+1/2, y+1/2, z'
'-x+1/2, y+1/2, -z'
'-x, -y, -z'
'x, -y, z'
'-x+1/2, -y+1/2, -z'
'x+1/2, -y+1/2, z'

loop_
_atom_site_label
_atom_site_type_symbol
_atom_site_fract_x
_atom_site_fract_y
_atom_site_fract_z
_atom_site_U_iso_or_equiv
_atom_site_adp_type
_atom_site_occupancy
_atom_site_symmetry_multiplicity
_atom_site_calc_flag
_atom_site_refinement_flags
Pb1 Pb 0.13713(2) 0.0000 0.11447(5) 0.01225(12) Uani 1 2 d S
Pb2 Pb 0.01350(3) 0.5000 0.25628(4) 0.01035(11) Uani 1 2 d S
Mo1 Mo 0.33103(6) 0.5000 0.34061(11) 0.00918(15) Uani 1 2 d S
O1 O 0.0859(6) 0.0000 0.3999(10) 0.0237(15) Uani 1 2 d S
O2 O 0.3528(4) 0.7425(9) 0.2182(8) 0.0232(10) Uani 1 1 d .
O3 O 0.2009(6) 0.5000 0.3069(13) 0.0269(16) Uani 1 2 d S
O4 O 0.0000 0.2550(9) 0.0000 0.0110(10) Uani 1 2 d S

loop_
_atom_site_aniso_label
_atom_site_aniso_U_11
_atom_site_aniso_U_22
_atom_site_aniso_U_33
_atom_site_aniso_U_23
_atom_site_aniso_U_13
_atom_site_aniso_U_12
Pb1 0.00939(17) 0.01268(17) 0.01437(18) 0.000 0.00454(13) 0.000
Pb2 0.01129(19) 0.01146(17) 0.00936(17) 0.000 0.00530(13) 0.000
Mo1 0.0073(3) 0.0097(3) 0.0112(3) 0.000 0.0045(2) 0.000
O1 0.019(3) 0.033(4) 0.013(3) 0.000 0.001(3) 0.000
O2 0.021(2) 0.017(2) 0.030(2) 0.0091(19) 0.008(2) 0.000(2)
O3 0.015(3) 0.032(4) 0.037(4) 0.000 0.014(3) 0.000
O4 0.014(3) 0.010(2) 0.011(2) 0.000 0.006(2) 0.000

loop_
_atom_type_symbol
_atom_type_description
_atom_type_scat_dispersion_real
_atom_type_scat_dispersion_imag
_atom_type_scat_source
Mo Mo -1.6832 0.6857 'International Tables Vol C Tables 4.2.6.8 and 6.1.1.4'
O O 0.0106 0.0060 'International Tables Vol C Tables 4.2.6.8 and 6.1.1.4'
Pb Pb -3.3944 10.1111 'International Tables Vol C Tables 4.2.6.8 and 6.1.1.4'

loop_
_geom_angle_atom_site_label_1
_geom_angle_atom_site_label_2
_geom_angle_atom_site_label_3
_geom_angle
_geom_angle_site_symmetry_1
_geom_angle_site_symmetry_3
O4 Pb1 O4 79.3(2) 5 .
O4 Pb1 O1 79.07(13) 5 .
O4 Pb1 O1 79.07(13) . .
O4 Pb1 Pb1 39.66(10) 5 5
O4 Pb1 Pb1 39.66(10) . 5
O1 Pb1 Pb1 75.75(16) . 5
O4 Pb2 O4 76.2(2) . 5_565
O4 Pb2 O3 81.41(15) . .
O4 Pb2 O3 81.41(15) 5_565 .
O4 Pb2 O2 77.69(13) . 3_445
O4 Pb2 O2 118.80(12) 5_565 3_445
O3 Pb2 O2 145.71(11) . 3_445
O4 Pb2 O2 118.80(12) . 8_465
O4 Pb2 O2 77.69(13) 5_565 8_465
O3 Pb2 O2 145.71(11) . 8_465
O2 Pb2 O2 68.6(2) 3_445 8_465
O4 Pb2 Pb2 38.10(11) . 5_565
O4 Pb2 Pb2 38.10(11) 5_565 5_565
O3 Pb2 Pb2 79.1(2) . 5_565
O2 Pb2 Pb2 99.83(12) 3_445 5_565
O2 Pb2 Pb2 99.83(12) 8_465 5_565
O2 Mo1 O2 105.7(4) 6_565 .
O2 Mo1 O3 108.8(2) 6_565 .
O2 Mo1 O3 108.8(2) . .
O2 Mo1 O1 111.5(2) 6_565 7_556
O2 Mo1 O1 111.5(2) . 7_556
O3 Mo1 O1 110.4(4) . 7_556
Mo1 O1 Pb1 127.2(4) 7_556 .
Mo1 O2 Pb2 136.1(3) . 3
Mo1 O3 Pb2 179.7(5) . .
Pb2 O4 Pb2 103.8(2) . 5_565
Pb2 O4 Pb1 117.782(13) . 5
Pb2 O4 Pb1 108.751(11) 5_565 5
Pb2 O4 Pb1 108.751(11) . .
Pb2 O4 Pb1 117.782(13) 5_565 .
Pb1 O4 Pb1 100.7(2) 5 .

loop_
_geom_bond_atom_site_label_1
_geom_bond_atom_site_label_2
_geom_bond_distance
_geom_bond_site_symmetry_2
Pb1 O4 2.312(3) 5
Pb1 O4 2.312(3) .
Pb1 O1 2.480(7) .
Pb1 Pb1 3.5597(7) 5
Pb2 O4 2.297(3) .
Pb2 O4 2.297(3) 5_565
Pb2 O3 2.536(8) .
Pb2 O2 2.645(5) 3_445
Pb2 O2 2.645(5) 8_465
Pb2 Pb2 3.6149(7) 5_565
Mo1 O2 1.759(5) 6_565
Mo1 O2 1.759(5) .
Mo1 O3 1.764(8) .
Mo1 O1 1.781(7) 7_556
O1 Mo1 1.781(7) 7_556
O2 Pb2 2.645(5) 3
O4 Pb2 2.297(3) 5_565
O4 Pb1 2.312(3) 5
